data_4074734
loop_
_publ_author_name
'Bertogg, Andreas'
'Togni, Antonio'

_publ_section_title
;
 A Novel Chiral Ferrocene-Based Amidine/Amidinato Ligand and Its Rhodium
 Complexes
;
_journal_coden_ASTM ORGND7
_journal_issue 3
_journal_name_full Organometallics
_journal_page_first 622
_journal_page_last 630
_journal_paper_doi 10.1021/om050845p
_journal_volume 25
_journal_year 2006
_chemical_formula_sum 'C25 H24 Fe2 N2'
_chemical_formula_weight 464.16
_space_group_IT_number 4
_symmetry_cell_setting monoclinic
_symmetry_space_group_name_Hall 'P 2yb'
_symmetry_space_group_name_H-M 'P 1 21 1'
_atom_sites_solution_hydrogens geom
_atom_sites_solution_primary direct
_atom_sites_solution_secondary difmap
_audit_creation_method SHELXL-97
_cell_angle_alpha 90.00
_cell_angle_beta 109.3570(10)
_cell_angle_gamma 90.00
_cell_formula_units_Z 4
_cell_length_a 13.4972(9)
_cell_length_b 11.6567(8)
_cell_length_c 13.6483(9)
_cell_measurement_temperature 273(2)
_cell_volume 2025.9(2)
_computing_structure_refinement 'SHELXL-97 (Sheldrick, 1997)'
_computing_structure_solution 'SHELXS-97 (Sheldrick, 1990)'
_diffrn_ambient_temperature 273(2)
_diffrn_measured_fraction_theta_full 0.998
_diffrn_measured_fraction_theta_max 0.998
_diffrn_measurement_device_type 'BRUKER APEX'
_diffrn_measurement_method 'phi and omega scans'
_diffrn_radiation_monochromator graphite
_diffrn_radiation_source 'fine-focus sealed tube'
_diffrn_radiation_type MoK\a
_diffrn_radiation_wavelength 0.71073
_diffrn_reflns_av_R_equivalents 0.1044
_diffrn_reflns_av_sigmaI/netI 0.1001
_diffrn_reflns_limit_h_max 15
_diffrn_reflns_limit_h_min -15
_diffrn_reflns_limit_k_max 13
_diffrn_reflns_limit_k_min -13
_diffrn_reflns_limit_l_max 16
_diffrn_reflns_limit_l_min -16
_diffrn_reflns_number 16057
_diffrn_reflns_theta_full 24.83
_diffrn_reflns_theta_max 24.83
_diffrn_reflns_theta_min 1.58
_exptl_absorpt_coefficient_mu 1.446
_exptl_absorpt_correction_T_max 0.7530
_exptl_absorpt_correction_T_min 0.4595
_exptl_absorpt_correction_type empirical
_exptl_absorpt_process_details Sadabs
_exptl_crystal_colour 'deep red'
_exptl_crystal_density_diffrn 1.522
_exptl_crystal_density_meas ?
_exptl_crystal_density_method 'not measured'
_exptl_crystal_F_000 960
_exptl_crystal_size_max 0.64
_exptl_crystal_size_mid 0.37
_exptl_crystal_size_min 0.21
_refine_diff_density_max 1.700
_refine_diff_density_min -0.262
_refine_diff_density_rms 0.092
_refine_ls_abs_structure_details 'Flack H D (1983), Acta Cryst. A39, 876-881'
_refine_ls_abs_structure_Flack -0.008(19)
_refine_ls_extinction_method none
_refine_ls_goodness_of_fit_ref 0.975
_refine_ls_hydrogen_treatment riding
_refine_ls_matrix_type full
_refine_ls_number_parameters 532
_refine_ls_number_reflns 6928
_refine_ls_number_restraints 3
_refine_ls_restrained_S_all 0.975
_refine_ls_R_factor_all 0.0529
_refine_ls_R_factor_gt 0.0464
_refine_ls_shift/su_max 0.465
_refine_ls_shift/su_mean 0.012
_refine_ls_structure_factor_coef Fsqd
_refine_ls_weighting_details 'calc w=1/[\s^2^(Fo^2^)+(0.0314P)^2^+0.0000P] where P=(Fo^2^+2Fc^2^)/3'
_refine_ls_weighting_scheme calc
_refine_ls_wR_factor_gt 0.1026
_refine_ls_wR_factor_ref 0.1056
_reflns_number_gt 6042
_reflns_number_total 6928
_reflns_threshold_expression >2sigma(I)
_cod_data_source_file om050845psi20051001_120149.cif
_cod_data_source_block be7
_cod_depositor_comments
;
The following automatic conversions were performed:

'_symmetry_cell_setting' value 'Monoclinic' changed to 'monoclinic'
according to /home/saulius/struct/CIF-dictionaries/cif_core.dic
dictionary named 'cif_core.dic' version 2.4.1 from 2010-06-29.

Automatic conversion script
Id: cif_fix_values 1715 2011-07-08 13:25:40Z adriana 

The following automatic conversions were performed:

'_exptl_crystal_density_meas' value 'not measured' was changed to '?'
- the value is perceived as not measured.

Automatic conversion script
Id: cif_fix_values 3008 2015-01-20 13:52:24Z robertas 
;
_cod_original_sg_symbol_H-M P21
_cod_database_code 4074734

loop_
_symmetry_equiv_pos_as_xyz
'x, y, z'
'-x, y+1/2, -z'

loop_
_atom_site_label
_atom_site_type_symbol
_atom_site_fract_x
_atom_site_fract_y
_atom_site_fract_z
_atom_site_U_iso_or_equiv
_atom_site_adp_type
_atom_site_occupancy
_atom_site_symmetry_multiplicity
_atom_site_calc_flag
_atom_site_refinement_flags
Fe1 Fe -0.08436(5) 0.65475(6) 0.01295(5) 0.02920(17) Uani 1 1 d .
Fe2 Fe 0.03806(5) 0.23747(6) 0.43757(5) 0.03223(18) Uani 1 1 d .
N1 N -0.1988(3) 0.5393(3) 0.1605(3) 0.0261(9) Uani 1 1 d .
N2 N -0.1249(3) 0.3879(3) 0.2693(3) 0.0291(9) Uani 1 1 d D
C1 C -0.1313(3) 0.4606(4) 0.1908(4) 0.0268(11) Uani 1 1 d .
H1B H -0.0826 0.4522 0.1565 0.032 Uiso 1 1 calc R
C2 C -0.2010(4) 0.5991(4) 0.0699(4) 0.0285(11) Uani 1 1 d .
C3 C -0.1997(3) 0.7216(4) 0.0629(4) 0.0294(11) Uani 1 1 d .
C4 C -0.2170(4) 0.7491(5) -0.0437(4) 0.0388(13) Uani 1 1 d .
H4A H -0.2214 0.8267 -0.0725 0.047 Uiso 1 1 calc R
C5 C -0.2266(4) 0.6474(5) -0.0997(4) 0.0423(13) Uani 1 1 d .
H5A H -0.2393 0.6409 -0.1745 0.051 Uiso 1 1 calc R
C6 C -0.2158(4) 0.5548(4) -0.0294(4) 0.0327(12) Uani 1 1 d .
H6A H -0.2185 0.4732 -0.0474 0.039 Uiso 1 1 calc R
C7 C -0.1783(4) 0.8015(5) 0.1500(5) 0.0385(13) Uani 1 1 d .
H7A H -0.1562 0.7700 0.2164 0.046 Uiso 1 1 calc R
C8 C -0.1873(5) 0.9122(5) 0.1432(6) 0.0519(16) Uani 1 1 d .
H8A H -0.2091 0.9475 0.0784 0.078 Uiso 1 1 calc R
H8B H -0.1718 0.9564 0.2031 0.078 Uiso 1 1 calc R
C9 C 0.0458(4) 0.7562(5) 0.0674(5) 0.0418(14) Uani 1 1 d .
H9A H 0.0482 0.8340 0.0953 0.050 Uiso 1 1 calc R
C10 C 0.0282(4) 0.7269(6) -0.0370(5) 0.0467(15) Uani 1 1 d .
H10A H 0.0157 0.7811 -0.0948 0.056 Uiso 1 1 calc R
C11 C 0.0311(4) 0.6070(6) -0.0445(5) 0.0468(16) Uani 1 1 d .
H11A H 0.0213 0.5629 -0.1081 0.056 Uiso 1 1 calc R
C12 C 0.0515(4) 0.5613(5) 0.0555(5) 0.0406(14) Uani 1 1 d .
H12A H 0.0576 0.4796 0.0733 0.049 Uiso 1 1 calc R
C13 C 0.0599(3) 0.6520(5) 0.1253(4) 0.0380(12) Uani 1 1 d .
H13A H 0.0739 0.6452 0.2003 0.046 Uiso 1 1 calc R
C14 C -0.0523(4) 0.2976(4) 0.2950(4) 0.0288(11) Uani 1 1 d .
C15 C 0.0567(4) 0.3069(4) 0.3087(4) 0.0313(11) Uani 1 1 d .
C16 C 0.0983(4) 0.1931(4) 0.3260(4) 0.0385(13) Uani 1 1 d .
H16A H 0.1714 0.1716 0.3373 0.046 Uiso 1 1 calc R
C17 C 0.0174(4) 0.1179(4) 0.3246(4) 0.0361(12) Uani 1 1 d .
H17A H 0.0242 0.0347 0.3352 0.043 Uiso 1 1 calc R
C18 C -0.0750(4) 0.1817(4) 0.3070(4) 0.0331(12) Uani 1 1 d .
H18A H -0.1437 0.1508 0.3032 0.040 Uiso 1 1 calc R
C19 C 0.1154(4) 0.4114(4) 0.3065(4) 0.0337(12) Uani 1 1 d .
H19A H 0.0886 0.4802 0.3215 0.040 Uiso 1 1 calc R
C20 C 0.2025(4) 0.4160(5) 0.2850(5) 0.0456(15) Uani 1 1 d .
H20A H 0.2318 0.3491 0.2696 0.068 Uiso 1 1 calc R
H20B H 0.2353 0.4862 0.2852 0.068 Uiso 1 1 calc R
C21 C -0.0006(5) 0.3200(6) 0.5508(5) 0.0538(17) Uani 1 1 d .
H21A H -0.0590 0.3741 0.5393 0.065 Uiso 1 1 calc R
C22 C -0.0064(6) 0.2034(6) 0.5640(5) 0.063(2) Uani 1 1 d .
H22A H -0.0694 0.1609 0.5631 0.076 Uiso 1 1 calc R
C23 C 0.0903(7) 0.1562(7) 0.5768(5) 0.076(2) Uani 1 1 d .
H23A H 0.1092 0.0749 0.5884 0.092 Uiso 1 1 calc R
C24 C 0.1597(5) 0.2495(10) 0.5719(5) 0.084(3) Uani 1 1 d .
H24A H 0.2347 0.2443 0.5808 0.100 Uiso 1 1 calc R
C25 C 0.0986(6) 0.3483(6) 0.5554(5) 0.0623(19) Uani 1 1 d .
H25A H 0.1232 0.4260 0.5487 0.075 Uiso 1 1 calc R
Fe3 Fe -0.42385(5) 0.22253(6) 0.45061(6) 0.0379(2) Uani 1 1 d .
Fe4 Fe -0.56407(5) 0.66939(6) 0.05718(6) 0.03563(19) Uani 1 1 d .
N3 N -0.3006(3) 0.3895(3) 0.3427(4) 0.0340(10) Uani 1 1 d .
N4 N -0.3908(3) 0.5351(4) 0.2347(4) 0.0331(10) Uani 1 1 d D
C26 C -0.3835(4) 0.4472(4) 0.3008(4) 0.0333(12) Uani 1 1 d .
H26A H -0.4432 0.4277 0.3168 0.040 Uiso 1 1 calc R
C27 C -0.3043(4) 0.2983(4) 0.4094(4) 0.0322(12) Uani 1 1 d .
C28 C -0.2813(4) 0.3035(5) 0.5192(4) 0.0357(12) Uani 1 1 d .
C29 C -0.2814(4) 0.1878(4) 0.5554(4) 0.0407(13) Uani 1 1 d .
H29A H -0.2680 0.1649 0.6278 0.049 Uiso 1 1 calc R
C30 C -0.3010(4) 0.1132(4) 0.4712(5) 0.0421(14) Uani 1 1 d .
H30A H -0.3038 0.0293 0.4739 0.050 Uiso 1 1 calc R
C31 C -0.3173(4) 0.1804(5) 0.3809(5) 0.0419(14) Uani 1 1 d .
H31A H -0.3340 0.1505 0.3101 0.050 Uiso 1 1 calc R
C32 C -0.2599(4) 0.4065(5) 0.5835(5) 0.0430(14) Uani 1 1 d .
H32A H -0.2694 0.4770 0.5499 0.052 Uiso 1 1 calc R
C33 C -0.2285(5) 0.4069(5) 0.6847(5) 0.0525(16) Uani 1 1 d .
H33A H -0.2182 0.3380 0.7211 0.079 Uiso 1 1 calc R
H33B H -0.2164 0.4762 0.7206 0.079 Uiso 1 1 calc R
C34 C -0.5354(6) 0.2704(10) 0.5134(7) 0.089(3) Uani 1 1 d .
H34A H -0.5209 0.3118 0.5791 0.107 Uiso 1 1 calc R
C35 C -0.5342(7) 0.1576(10) 0.5045(11) 0.110(4) Uani 1 1 d .
H35A H -0.5214 0.1028 0.5618 0.132 Uiso 1 1 calc R
C36 C -0.5570(7) 0.1291(8) 0.4011(13) 0.124(5) Uani 1 1 d .
H36A H -0.5661 0.0521 0.3705 0.149 Uiso 1 1 calc R
C37 C -0.5706(4) 0.2375(11) 0.3474(6) 0.085(3) Uani 1 1 d .
H37A H -0.5898 0.2492 0.2723 0.102 Uiso 1 1 calc R
C38 C -0.5565(5) 0.3201(7) 0.4212(7) 0.0625(19) Uani 1 1 d .
H38A H -0.5610 0.4029 0.4084 0.075 Uiso 1 1 calc R
C39 C -0.4862(4) 0.5998(4) 0.1977(4) 0.0330(12) Uani 1 1 d .
C40 C -0.4932(4) 0.7200(5) 0.2067(4) 0.0373(12) Uani 1 1 d .
C41 C -0.6021(5) 0.7463(5) 0.1734(5) 0.0497(16) Uani 1 1 d .
H41A H -0.6320 0.8234 0.1704 0.060 Uiso 1 1 calc R
C42 C -0.6597(4) 0.6453(7) 0.1445(5) 0.063(2) Uani 1 1 d .
H42A H -0.7365 0.6397 0.1175 0.076 Uiso 1 1 calc R
C43 C -0.5873(4) 0.5504(5) 0.1594(5) 0.0460(15) Uani 1 1 d .
H43A H -0.6047 0.4690 0.1460 0.055 Uiso 1 1 calc R
C44 C -0.4049(5) 0.7967(5) 0.2407(5) 0.0493(15) Uani 1 1 d .
H44A H -0.3400 0.7677 0.2427 0.059 Uiso 1 1 calc R
C45 C -0.4075(8) 0.9037(6) 0.2691(7) 0.092(3) Uani 1 1 d .
H45A H -0.4706 0.9363 0.2684 0.137 Uiso 1 1 calc R
H45B H -0.3462 0.9471 0.2901 0.137 Uiso 1 1 calc R
C46 C -0.4874(5) 0.6346(6) -0.0456(5) 0.0502(17) Uani 1 1 d .
H46A H -0.4236 0.5883 -0.0311 0.060 Uiso 1 1 calc R
C47 C -0.5899(5) 0.5928(5) -0.0822(5) 0.0512(15) Uani 1 1 d .
H47A H -0.6109 0.5129 -0.0996 0.061 Uiso 1 1 calc R
C48 C -0.6582(5) 0.6881(6) -0.0936(5) 0.0600(18) Uani 1 1 d .
H48A H -0.7351 0.6852 -0.1189 0.072 Uiso 1 1 calc R
C49 C -0.5975(5) 0.7862(6) -0.0618(5) 0.0561(17) Uani 1 1 d .
H49A H -0.6239 0.8644 -0.0606 0.067 Uiso 1 1 calc R
C50 C -0.4908(5) 0.7532(6) -0.0316(5) 0.0559(18) Uani 1 1 d .
H50A H -0.4301 0.8043 -0.0059 0.067 Uiso 1 1 calc R
H2N H -0.189(4) 0.391(5) 0.298(5) 0.067(19) Uiso 1 1 d D
H4N H -0.315(5) 0.544(9) 0.224(9) 0.20(4) Uiso 1 1 d D

loop_
_atom_site_aniso_label
_atom_site_aniso_U_11
_atom_site_aniso_U_22
_atom_site_aniso_U_33
_atom_site_aniso_U_23
_atom_site_aniso_U_13
_atom_site_aniso_U_12
Fe1 0.0275(3) 0.0351(4) 0.0269(4) 0.0057(4) 0.0117(3) 0.0038(3)
Fe2 0.0371(4) 0.0349(4) 0.0225(4) 0.0025(3) 0.0069(3) 0.0062(4)
N1 0.023(2) 0.028(2) 0.029(2) 0.0070(18) 0.0101(18) 0.0029(17)
N2 0.028(2) 0.029(2) 0.031(2) 0.0098(19) 0.0106(19) 0.0085(17)
C1 0.025(2) 0.031(3) 0.025(3) -0.002(2) 0.009(2) -0.004(2)
C2 0.021(2) 0.032(3) 0.033(3) 0.002(2) 0.011(2) 0.003(2)
C3 0.021(2) 0.035(3) 0.034(3) -0.002(3) 0.012(2) 0.004(2)
C4 0.030(3) 0.048(3) 0.037(3) 0.015(3) 0.009(2) 0.014(2)
C5 0.032(3) 0.058(4) 0.030(3) 0.001(3) 0.002(2) 0.004(3)
C6 0.026(2) 0.037(3) 0.034(3) -0.003(2) 0.009(2) 0.001(2)
C7 0.042(3) 0.037(3) 0.041(3) 0.004(3) 0.020(3) 0.004(3)
C8 0.066(4) 0.032(3) 0.067(5) -0.005(3) 0.035(4) -0.001(3)
C9 0.025(3) 0.043(3) 0.057(4) -0.002(3) 0.012(3) -0.004(2)
C10 0.036(3) 0.056(4) 0.055(4) 0.028(4) 0.023(3) 0.006(3)
C11 0.041(3) 0.065(4) 0.044(4) 0.001(3) 0.027(3) 0.007(3)
C12 0.032(3) 0.042(3) 0.051(4) 0.007(3) 0.019(3) 0.009(2)
C13 0.020(2) 0.053(3) 0.041(3) 0.016(3) 0.010(2) 0.002(3)
C14 0.034(3) 0.030(3) 0.022(3) 0.004(2) 0.010(2) 0.005(2)
C15 0.036(3) 0.032(3) 0.026(3) 0.002(2) 0.010(2) 0.008(2)
C16 0.037(3) 0.044(3) 0.033(3) 0.000(2) 0.010(2) 0.012(2)
C17 0.051(3) 0.025(3) 0.033(3) 0.005(2) 0.014(3) 0.009(2)
C18 0.033(2) 0.035(3) 0.027(3) 0.001(2) 0.005(2) 0.002(2)
C19 0.037(3) 0.031(3) 0.032(3) 0.001(2) 0.010(2) 0.008(2)
C20 0.027(3) 0.056(4) 0.054(4) -0.004(3) 0.013(3) 0.000(3)
C21 0.074(4) 0.062(4) 0.029(3) -0.009(3) 0.022(3) 0.012(4)
C22 0.087(5) 0.080(6) 0.027(3) -0.003(3) 0.025(3) -0.018(4)
C23 0.130(7) 0.063(5) 0.024(3) 0.011(4) 0.009(4) 0.042(5)
C24 0.043(3) 0.173(10) 0.025(3) -0.017(5) -0.001(3) 0.014(5)
C25 0.075(5) 0.077(5) 0.035(4) -0.017(3) 0.017(3) -0.029(4)
Fe3 0.0370(4) 0.0400(5) 0.0394(4) 0.0063(4) 0.0163(3) -0.0013(4)
Fe4 0.0305(3) 0.0439(5) 0.0314(4) 0.0066(4) 0.0087(3) 0.0070(4)
N3 0.031(2) 0.036(2) 0.037(3) 0.014(2) 0.015(2) 0.0048(19)
N4 0.030(2) 0.035(2) 0.036(3) 0.012(2) 0.012(2) 0.0115(19)
C26 0.028(3) 0.045(3) 0.032(3) 0.006(2) 0.016(2) 0.005(2)
C27 0.024(2) 0.035(3) 0.040(3) 0.007(3) 0.012(2) 0.002(2)
C28 0.030(3) 0.040(3) 0.035(3) 0.008(3) 0.009(2) 0.005(2)
C29 0.046(3) 0.043(3) 0.033(3) 0.015(3) 0.012(3) 0.005(2)
C30 0.050(3) 0.025(3) 0.051(4) 0.003(3) 0.017(3) 0.006(2)
C31 0.042(3) 0.049(4) 0.036(3) -0.003(3) 0.014(2) 0.001(3)
C32 0.051(3) 0.032(3) 0.054(4) 0.002(3) 0.027(3) 0.003(2)
C33 0.065(4) 0.044(3) 0.049(4) 0.001(3) 0.019(3) 0.000(3)
C34 0.048(4) 0.167(10) 0.064(6) -0.007(6) 0.033(4) 0.016(5)
C35 0.087(6) 0.081(7) 0.200(13) 0.075(8) 0.098(9) 0.011(6)
C36 0.052(5) 0.075(6) 0.262(16) -0.095(9) 0.075(8) -0.041(4)
C37 0.022(3) 0.162(9) 0.062(5) -0.008(6) 0.001(3) -0.010(5)
C38 0.035(3) 0.070(5) 0.085(6) 0.003(5) 0.022(4) 0.004(3)
C39 0.034(3) 0.039(3) 0.030(3) 0.010(2) 0.016(2) 0.001(2)
C40 0.046(3) 0.040(3) 0.027(3) 0.005(3) 0.013(2) 0.005(3)
C41 0.055(3) 0.057(4) 0.044(3) 0.012(3) 0.027(3) 0.032(3)
C42 0.036(3) 0.102(6) 0.055(4) 0.028(4) 0.020(3) 0.005(4)
C43 0.034(3) 0.056(4) 0.047(4) 0.020(3) 0.013(3) 0.002(3)
C44 0.062(4) 0.042(3) 0.040(4) 0.001(3) 0.011(3) 0.003(3)
C45 0.149(8) 0.054(5) 0.066(6) -0.012(4) 0.028(6) -0.020(5)
C46 0.041(3) 0.081(5) 0.033(3) 0.003(3) 0.018(3) 0.011(3)
C47 0.066(4) 0.052(4) 0.033(3) -0.007(3) 0.012(3) -0.001(3)
C48 0.050(3) 0.086(5) 0.038(4) 0.003(3) 0.007(3) -0.002(4)
C49 0.076(4) 0.053(4) 0.039(4) 0.020(3) 0.019(3) 0.020(4)
C50 0.061(4) 0.064(5) 0.040(4) 0.006(3) 0.013(3) -0.015(3)

loop_
_atom_type_symbol
_atom_type_description
_atom_type_scat_dispersion_real
_atom_type_scat_dispersion_imag
_atom_type_scat_source
C C 0.0033 0.0016 'International Tables Vol C Tables 4.2.6.8 and 6.1.1.4'
H H 0.0000 0.0000 'International Tables Vol C Tables 4.2.6.8 and 6.1.1.4'
N N 0.0061 0.0033 'International Tables Vol C Tables 4.2.6.8 and 6.1.1.4'
Fe Fe 0.3463 0.8444 'International Tables Vol C Tables 4.2.6.8 and 6.1.1.4'

loop_
_geom_angle_atom_site_label_1
_geom_angle_atom_site_label_2
_geom_angle_atom_site_label_3
_geom_angle
C4 Fe1 C5 40.3(2)
C4 Fe1 C11 133.9(2)
C5 Fe1 C11 110.4(2)
C4 Fe1 C6 68.0(2)
C5 Fe1 C6 40.9(2)
C11 Fe1 C6 116.0(2)
C4 Fe1 C13 143.0(2)
C5 Fe1 C13 176.6(3)
C11 Fe1 C13 68.0(2)
C6 Fe1 C13 136.7(2)
C4 Fe1 C10 108.1(2)
C5 Fe1 C10 112.8(2)
C11 Fe1 C10 40.2(2)
C6 Fe1 C10 144.5(2)
C13 Fe1 C10 68.1(2)
C4 Fe1 C9 111.7(2)
C5 Fe1 C9 141.8(2)
C11 Fe1 C9 67.9(2)
C6 Fe1 C9 175.1(2)
C13 Fe1 C9 40.9(2)
C10 Fe1 C9 40.3(2)
C4 Fe1 C12 174.1(2)
C5 Fe1 C12 136.7(2)
C11 Fe1 C12 40.2(2)
C6 Fe1 C12 113.0(2)
C13 Fe1 C12 40.2(2)
C10 Fe1 C12 67.5(2)
C9 Fe1 C12 67.9(2)
C4 Fe1 C3 41.2(2)
C5 Fe1 C3 68.6(2)
C11 Fe1 C3 173.2(2)
C6 Fe1 C3 68.0(2)
C13 Fe1 C3 113.4(2)
C10 Fe1 C3 133.3(2)
C9 Fe1 C3 108.4(2)
C12 Fe1 C3 144.7(2)
C4 Fe1 C2 68.2(2)
C5 Fe1 C2 68.0(2)
C11 Fe1 C2 146.0(2)
C6 Fe1 C2 39.8(2)
C13 Fe1 C2 111.5(2)
C10 Fe1 C2 173.7(2)
C9 Fe1 C2 135.4(2)
C12 Fe1 C2 116.5(2)
C3 Fe1 C2 40.57(18)
C25 Fe2 C16 127.5(2)
C25 Fe2 C24 40.4(3)
C16 Fe2 C24 107.0(3)
C25 Fe2 C15 107.6(2)
C16 Fe2 C15 41.39(19)
C24 Fe2 C15 117.5(3)
C25 Fe2 C17 165.0(3)
C16 Fe2 C17 40.4(2)
C24 Fe2 C17 127.1(3)
C15 Fe2 C17 68.9(2)
C25 Fe2 C23 68.2(3)
C16 Fe2 C23 119.0(3)
C24 Fe2 C23 42.0(3)
C15 Fe2 C23 153.5(3)
C17 Fe2 C23 108.0(3)
C25 Fe2 C21 39.3(3)
C16 Fe2 C21 165.0(3)
C24 Fe2 C21 67.2(3)
C15 Fe2 C21 127.5(2)
C17 Fe2 C21 154.1(3)
C23 Fe2 C21 66.8(3)
C25 Fe2 C18 153.4(3)
C16 Fe2 C18 68.2(2)
C24 Fe2 C18 165.2(3)
C15 Fe2 C18 68.9(2)
C17 Fe2 C18 40.4(2)
C23 Fe2 C18 126.8(3)
C21 Fe2 C18 120.8(2)
C25 Fe2 C22 66.8(3)
C16 Fe2 C22 153.1(3)
C24 Fe2 C22 68.0(3)
C15 Fe2 C22 165.0(3)
C17 Fe2 C22 120.2(2)
C23 Fe2 C22 39.4(3)
C21 Fe2 C22 39.5(3)
C18 Fe2 C22 109.4(2)
C25 Fe2 C14 119.7(3)
C16 Fe2 C14 68.4(2)
C24 Fe2 C14 152.6(4)
C15 Fe2 C14 40.92(19)
C17 Fe2 C14 67.9(2)
C23 Fe2 C14 164.3(3)
C21 Fe2 C14 109.8(2)
C18 Fe2 C14 40.36(18)
C22 Fe2 C14 128.3(3)
C1 N1 C2 116.7(4)
C1 N2 C14 121.8(4)
C1 N2 H2N 116(4)
C14 N2 H2N 121(3)
N1 C1 N2 124.5(4)
N1 C1 H1B 117.7
N2 C1 H1B 117.7
C6 C2 N1 128.3(5)
C6 C2 C3 107.7(5)
N1 C2 C3 123.6(5)
C6 C2 Fe1 68.7(3)
N1 C2 Fe1 133.1(3)
C3 C2 Fe1 68.7(3)
C2 C3 C4 106.8(5)
C2 C3 C7 125.8(5)
C4 C3 C7 127.3(5)
C2 C3 Fe1 70.7(3)
C4 C3 Fe1 68.4(3)
C7 C3 Fe1 123.0(3)
C5 C4 C3 108.7(5)
C5 C4 Fe1 69.9(3)
C3 C4 Fe1 70.4(3)
C5 C4 H4A 125.6
C3 C4 H4A 125.6
Fe1 C4 H4A 125.6
C4 C5 C6 107.8(5)
C4 C5 Fe1 69.8(3)
C6 C5 Fe1 70.1(3)
C4 C5 H5A 126.1
C6 C5 H5A 126.1
Fe1 C5 H5A 126.1
C2 C6 C5 108.9(5)
C2 C6 Fe1 71.5(3)
C5 C6 Fe1 69.0(3)
C2 C6 H6A 125.6
C5 C6 H6A 125.6
Fe1 C6 H6A 125.6
C8 C7 C3 126.0(6)
C8 C7 H7A 117.0
C3 C7 H7A 117.0
C7 C8 H8A 120.0
C7 C8 H8B 120.0
H8A C8 H8B 120.0
C10 C9 C13 107.5(5)
C10 C9 Fe1 69.8(3)
C13 C9 Fe1 69.5(3)
C10 C9 H9A 126.2
C13 C9 H9A 126.2
Fe1 C9 H9A 126.2
C11 C10 C9 108.4(6)
C11 C10 Fe1 69.8(3)
C9 C10 Fe1 69.9(3)
C11 C10 H10A 125.8
C9 C10 H10A 125.8
Fe1 C10 H10A 125.8
C10 C11 C12 108.0(6)
C10 C11 Fe1 70.0(3)
C12 C11 Fe1 70.1(3)
C10 C11 H11A 126.0
C12 C11 H11A 126.0
Fe1 C11 H11A 126.0
C13 C12 C11 108.6(5)
C13 C12 Fe1 69.8(3)
C11 C12 Fe1 69.7(3)
C13 C12 H12A 125.7
C11 C12 H12A 125.7
Fe1 C12 H12A 125.7
C12 C13 C9 107.4(5)
C12 C13 Fe1 70.0(3)
C9 C13 Fe1 69.6(3)
C12 C13 H13A 126.3
C9 C13 H13A 126.3
Fe1 C13 H13A 126.3
N2 C14 C18 126.0(4)
N2 C14 C15 125.6(4)
C18 C14 C15 108.3(4)
N2 C14 Fe2 129.9(3)
C18 C14 Fe2 69.2(3)
C15 C14 Fe2 68.7(3)
C14 C15 C16 106.5(4)
C14 C15 C19 127.2(4)
C16 C15 C19 126.3(4)
C14 C15 Fe2 70.3(3)
C16 C15 Fe2 68.9(3)
C19 C15 Fe2 125.2(4)
C17 C16 C15 108.6(4)
C17 C16 Fe2 70.3(3)
C15 C16 Fe2 69.7(3)
C17 C16 H16A 125.7
C15 C16 H16A 125.7
Fe2 C16 H16A 125.7
C16 C17 C18 108.4(4)
C16 C17 Fe2 69.3(3)
C18 C17 Fe2 69.9(3)
C16 C17 H17A 125.8
C18 C17 H17A 125.8
Fe2 C17 H17A 125.8
C17 C18 C14 108.2(5)
C17 C18 Fe2 69.7(3)
C14 C18 Fe2 70.4(3)
C17 C18 H18A 125.9
C14 C18 H18A 125.9
Fe2 C18 H18A 125.9
C20 C19 C15 125.1(5)
C20 C19 H19A 117.4
C15 C19 H19A 117.4
C19 C20 H20A 120.0
C19 C20 H20B 120.0
H20A C20 H20B 120.0
C25 C21 C22 109.3(7)
C25 C21 Fe2 69.6(4)
C22 C21 Fe2 70.8(4)
C25 C21 H21A 125.4
C22 C21 H21A 125.3
Fe2 C21 H21A 125.3
C23 C22 C21 108.6(7)
C23 C22 Fe2 69.7(4)
C21 C22 Fe2 69.7(4)
C23 C22 H22A 125.7
C21 C22 H22A 125.7
Fe2 C22 H22A 125.7
C22 C23 C24 107.2(7)
C22 C23 Fe2 70.9(4)
C24 C23 Fe2 68.7(4)
C22 C23 H23A 126.4
C24 C23 H23A 126.4
Fe2 C23 H23A 126.4
C25 C24 C23 105.7(6)
C25 C24 Fe2 69.5(4)
C23 C24 Fe2 69.3(4)
C25 C24 H24A 127.1
C23 C24 H24A 127.2
Fe2 C24 H24A 127.1
C21 C25 C24 109.2(7)
C21 C25 Fe2 71.0(4)
C24 C25 Fe2 70.1(4)
C21 C25 H25A 125.4
C24 C25 H25A 125.4
Fe2 C25 H25A 125.4
C35 Fe3 C36 40.1(4)
C35 Fe3 C29 108.2(4)
C36 Fe3 C29 131.5(5)
C35 Fe3 C37 67.3(4)
C36 Fe3 C37 41.8(4)
C29 Fe3 C37 173.2(4)
C35 Fe3 C31 143.6(4)
C36 Fe3 C31 113.8(3)
C29 Fe3 C31 68.1(2)
C37 Fe3 C31 112.2(3)
C35 Fe3 C30 112.4(3)
C36 Fe3 C30 107.6(3)
C29 Fe3 C30 40.2(2)
C37 Fe3 C30 135.7(4)
C31 Fe3 C30 40.7(2)
C35 Fe3 C34 38.0(4)
C36 Fe3 C34 65.7(4)
C29 Fe3 C34 114.8(3)
C37 Fe3 C34 65.2(3)
C31 Fe3 C34 176.7(3)
C30 Fe3 C34 142.5(3)
C35 Fe3 C38 64.9(3)
C36 Fe3 C38 67.0(3)
C29 Fe3 C38 144.7(3)
C37 Fe3 C38 39.1(3)
C31 Fe3 C38 138.8(3)
C30 Fe3 C38 174.4(3)
C34 Fe3 C38 37.9(3)
C35 Fe3 C28 134.1(4)
C36 Fe3 C28 172.0(5)
C29 Fe3 C28 41.1(2)
C37 Fe3 C28 145.7(4)
C31 Fe3 C28 68.0(2)
C30 Fe3 C28 68.3(2)
C34 Fe3 C28 113.0(3)
C38 Fe3 C28 117.2(3)
C35 Fe3 C27 174.2(5)
C36 Fe3 C27 145.7(5)
C29 Fe3 C27 68.5(2)
C37 Fe3 C27 116.4(3)
C31 Fe3 C27 40.5(2)
C30 Fe3 C27 68.4(2)
C34 Fe3 C27 138.2(4)
C38 Fe3 C27 114.8(2)
C28 Fe3 C27 40.3(2)
C47 Fe4 C39 125.9(2)
C47 Fe4 C41 156.8(2)
C39 Fe4 C41 67.9(2)
C47 Fe4 C40 161.5(2)
C39 Fe4 C40 40.73(19)
C41 Fe4 C40 40.9(2)
C47 Fe4 C48 40.8(2)
C39 Fe4 C48 162.1(3)
C41 Fe4 C48 120.4(2)
C40 Fe4 C48 155.5(3)
C47 Fe4 C46 40.1(2)
C39 Fe4 C46 110.4(2)
C41 Fe4 C46 160.4(3)
C40 Fe4 C46 124.8(2)
C48 Fe4 C46 67.4(2)
C47 Fe4 C42 122.8(3)
C39 Fe4 C42 67.9(2)
C41 Fe4 C42 40.0(3)
C40 Fe4 C42 68.5(2)
C48 Fe4 C42 107.5(2)
C46 Fe4 C42 159.2(3)
C47 Fe4 C50 67.7(3)
C39 Fe4 C50 123.4(2)
C41 Fe4 C50 123.3(3)
C40 Fe4 C50 107.3(2)
C48 Fe4 C50 67.3(3)
C46 Fe4 C50 40.0(3)
C42 Fe4 C50 158.7(3)
C47 Fe4 C49 68.0(3)
C39 Fe4 C49 157.5(3)
C41 Fe4 C49 106.2(3)
C40 Fe4 C49 120.6(3)
C48 Fe4 C49 39.7(3)
C46 Fe4 C49 67.4(3)
C42 Fe4 C49 122.5(3)
C50 Fe4 C49 40.3(2)
C47 Fe4 C43 108.7(3)
C39 Fe4 C43 40.4(2)
C41 Fe4 C43 68.6(3)
C40 Fe4 C43 69.1(2)
C48 Fe4 C43 124.8(3)
C46 Fe4 C43 123.8(3)
C42 Fe4 C43 41.2(3)
C50 Fe4 C43 158.7(2)
C49 Fe4 C43 159.8(2)
C26 N3 C27 118.4(4)
C26 N4 C39 119.5(4)
C26 N4 H4N 108(6)
C39 N4 H4N 133(6)
N3 C26 N4 124.2(4)
N3 C26 H26A 117.9
N4 C26 H26A 117.9
N3 C27 C31 125.4(5)
N3 C27 C28 127.1(5)
C31 C27 C28 107.0(5)
N3 C27 Fe3 133.8(3)
C31 C27 Fe3 68.1(3)
C28 C27 Fe3 69.6(3)
C27 C28 C29 107.2(5)
C27 C28 C32 126.7(5)
C29 C28 C32 126.0(5)
C27 C28 Fe3 70.1(3)
C29 C28 Fe3 67.7(3)
C32 C28 Fe3 128.1(4)
C30 C29 C28 108.9(5)
C30 C29 Fe3 70.5(3)
C28 C29 Fe3 71.2(3)
C30 C29 H29A 125.6
C28 C29 H29A 125.6
Fe3 C29 H29A 125.6
C29 C30 C31 107.7(5)
C29 C30 Fe3 69.3(3)
C31 C30 Fe3 69.4(3)
C29 C30 H30A 126.1
C31 C30 H30A 126.1
Fe3 C30 H30A 126.1
C30 C31 C27 109.1(5)
C30 C31 Fe3 69.9(3)
C27 C31 Fe3 71.4(3)
C30 C31 H31A 125.4
C27 C31 H31A 125.4
Fe3 C31 H31A 125.4
C33 C32 C28 124.8(6)
C33 C32 H32A 117.6
C28 C32 H32A 117.6
C32 C33 H33A 120.0
C32 C33 H33B 120.0
H33A C33 H33B 120.0
C35 C34 C38 110.7(10)
C35 C34 Fe3 69.9(5)
C38 C34 Fe3 71.2(4)
C35 C34 H34A 124.7
C38 C34 H34A 124.7
Fe3 C34 H34A 124.7
C34 C35 C36 109.1(9)
C34 C35 Fe3 72.0(5)
C36 C35 Fe3 70.0(5)
C34 C35 H35A 125.4
C36 C35 H35A 125.4
Fe3 C35 H35A 125.4
C35 C36 C37 104.8(7)
C35 C36 Fe3 69.9(5)
C37 C36 Fe3 69.3(4)
C35 C36 H36A 127.5
C37 C36 H36A 127.5
Fe3 C36 H36A 127.5
C38 C37 C36 106.3(8)
C38 C37 Fe3 71.4(4)
C36 C37 Fe3 68.9(5)
C38 C37 H37A 126.8
C36 C37 H37A 126.8
Fe3 C37 H37A 126.8
C34 C38 C37 109.0(8)
C34 C38 Fe3 70.9(4)
C37 C38 Fe3 69.5(4)
C34 C38 H38A 125.5
C37 C38 H38A 125.5
Fe3 C38 H38A 125.5
C43 C39 C40 110.7(5)
C43 C39 N4 124.2(5)
C40 C39 N4 124.7(5)
C43 C39 Fe4 71.2(3)
C40 C39 Fe4 69.9(3)
N4 C39 Fe4 131.9(4)
C39 C40 C41 106.1(5)
C39 C40 C44 124.9(5)
C41 C40 C44 128.9(5)
C39 C40 Fe4 69.4(3)
C41 C40 Fe4 69.4(3)
C44 C40 Fe4 124.6(4)
C42 C41 C40 109.2(5)
C42 C41 Fe4 70.6(4)
C40 C41 Fe4 69.6(3)
C42 C41 H41A 125.4
C40 C41 H41A 125.4
Fe4 C41 H41A 125.4
C41 C42 C43 108.6(5)
C41 C42 Fe4 69.4(3)
C43 C42 Fe4 70.1(3)
C41 C42 H42A 125.7
C43 C42 H42A 125.7
Fe4 C42 H42A 125.7
C39 C43 C42 105.4(5)
C39 C43 Fe4 68.4(3)
C42 C43 Fe4 68.7(3)
C39 C43 H43A 127.3
C42 C43 H43A 127.3
Fe4 C43 H43A 127.3
C45 C44 C40 125.9(7)
C45 C44 H44A 117.1
C40 C44 H44A 117.1
C44 C45 H45A 120.0
C44 C45 H45B 120.0
H45A C45 H45B 120.0
C47 C46 C50 108.7(6)
C47 C46 Fe4 69.3(3)
C50 C46 Fe4 70.3(4)
C47 C46 H46A 125.6
C50 C46 H46A 125.6
Fe4 C46 H46A 125.6
C46 C47 C48 107.3(6)
C46 C47 Fe4 70.6(4)
C48 C47 Fe4 70.2(3)
C46 C47 H47A 126.3
C48 C47 H47A 126.3
Fe4 C47 H47A 126.3
C49 C48 C47 108.4(5)
C49 C48 Fe4 70.6(3)
C47 C48 Fe4 69.0(3)
C49 C48 H48A 125.8
C47 C48 H48A 125.8
Fe4 C48 H48A 125.8
C48 C49 C50 107.7(6)
C48 C49 Fe4 69.7(4)
C50 C49 Fe4 69.7(4)
C48 C49 H49A 126.1
C50 C49 H49A 126.1
Fe4 C49 H49A 126.1
C46 C50 C49 107.8(6)
C46 C50 Fe4 69.7(4)
C49 C50 Fe4 70.0(4)
C46 C50 H50A 126.1
C49 C50 H50A 126.1
Fe4 C50 H50A 126.1

loop_
_geom_bond_atom_site_label_1
_geom_bond_atom_site_label_2
_geom_bond_distance
Fe1 C4 2.024(5)
Fe1 C5 2.024(5)
Fe1 C11 2.040(5)
Fe1 C6 2.040(5)
Fe1 C13 2.041(5)
Fe1 C10 2.042(5)
Fe1 C9 2.042(5)
Fe1 C12 2.044(5)
Fe1 C3 2.050(4)
Fe1 C2 2.077(5)
Fe2 C25 2.013(6)
Fe2 C16 2.016(5)
Fe2 C24 2.020(6)
Fe2 C15 2.026(5)
Fe2 C17 2.028(5)
Fe2 C23 2.029(6)
Fe2 C21 2.030(6)
Fe2 C18 2.031(5)
Fe2 C22 2.045(6)
Fe2 C14 2.047(5)
N1 C1 1.262(6)
N1 C2 1.412(6)
N2 C1 1.347(6)
N2 C14 1.401(6)
N2 H2N 1.06(2)
C1 H1B 0.9300
C2 C6 1.401(7)
C2 C3 1.431(6)
C3 C4 1.432(7)
C3 C7 1.461(7)
C4 C5 1.393(8)
C4 H4A 0.9800
C5 C6 1.419(8)
C5 H5A 0.9800
C6 H6A 0.9800
C7 C8 1.298(8)
C7 H7A 0.9300
C8 H8A 0.9300
C8 H8B 0.9300
C9 C10 1.407(9)
C9 C13 1.427(8)
C9 H9A 0.9800
C10 C11 1.403(9)
C10 H10A 0.9800
C11 C12 1.404(8)
C11 H11A 0.9800
C12 C13 1.403(8)
C12 H12A 0.9800
C13 H13A 0.9800
C14 C18 1.407(7)
C14 C15 1.424(7)
C15 C16 1.428(7)
C15 C19 1.460(7)
C16 C17 1.396(7)
C16 H16A 0.9800
C17 C18 1.403(7)
C17 H17A 0.9800
C18 H18A 0.9800
C19 C20 1.303(7)
C19 H19A 0.9300
C20 H20A 0.9300
C20 H20B 0.9300
C21 C25 1.360(9)
C21 C22 1.377(9)
C21 H21A 0.9800
C22 C23 1.373(10)
C22 H22A 0.9800
C23 C24 1.452(11)
C23 H23A 0.9800
C24 C25 1.391(11)
C24 H24A 0.9800
C25 H25A 0.9800
Fe3 C35 2.015(7)
Fe3 C36 2.017(7)
Fe3 C29 2.021(5)
Fe3 C37 2.022(6)
Fe3 C31 2.030(5)
Fe3 C30 2.036(5)
Fe3 C34 2.041(7)
Fe3 C38 2.046(6)
Fe3 C28 2.068(5)
Fe3 C27 2.074(5)
Fe4 C47 2.024(6)
Fe4 C39 2.026(5)
Fe4 C41 2.031(6)
Fe4 C40 2.033(5)
Fe4 C48 2.040(6)
Fe4 C46 2.041(6)
Fe4 C42 2.046(6)
Fe4 C50 2.048(6)
Fe4 C49 2.052(6)
Fe4 C43 2.064(6)
N3 C26 1.268(6)
N3 C27 1.411(6)
N4 C26 1.347(6)
N4 C39 1.432(6)
N4 H4N 1.08(2)
C26 H26A 0.9300
C27 C31 1.423(7)
C27 C28 1.427(7)
C28 C29 1.437(7)
C28 C32 1.458(8)
C29 C30 1.395(8)
C29 H29A 0.9800
C30 C31 1.415(8)
C30 H30A 0.9800
C31 H31A 0.9800
C32 C33 1.304(9)
C32 H32A 0.9300
C33 H33A 0.9300
C33 H33B 0.9300
C34 C35 1.321(13)
C34 C38 1.327(11)
C34 H34A 0.9800
C35 C36 1.381(15)
C35 H35A 0.9800
C36 C37 1.442(14)
C36 H36A 0.9800
C37 C38 1.360(11)
C37 H37A 0.9800
C38 H38A 0.9800
C39 C43 1.412(7)
C39 C40 1.413(7)
C40 C41 1.421(7)
C40 C44 1.438(8)
C41 C42 1.394(9)
C41 H41A 0.9800
C42 C43 1.445(9)
C42 H42A 0.9800
C43 H43A 0.9800
C44 C45 1.310(9)
C44 H44A 0.9300
C45 H45A 0.9300
C45 H45B 0.9300
C46 C47 1.393(8)
C46 C50 1.398(10)
C46 H46A 0.9800
C47 C48 1.418(8)
C47 H47A 0.9800
C48 C49 1.390(9)
C48 H48A 0.9800
C49 C50 1.413(9)
C49 H49A 0.9800
C50 H50A 0.9800

loop_
_geom_hbond_atom_site_label_D
_geom_hbond_atom_site_label_H
_geom_hbond_atom_site_label_A
_geom_hbond_distance_DH
_geom_hbond_distance_HA
_geom_hbond_distance_DA
_geom_hbond_angle_DHA
N2 H2N N3 1.06(2) 1.81(2) 2.864(5) 177(5)
N4 H4N N1 1.08(2) 2.03(4) 3.079(5) 162(9)

loop_
_geom_torsion_atom_site_label_1
_geom_torsion_atom_site_label_2
_geom_torsion_atom_site_label_3
_geom_torsion_atom_site_label_4
_geom_torsion
C2 N1 C1 N2 -173.3(4)
C14 N2 C1 N1 175.9(5)
C1 N1 C2 C6 57.8(7)
C1 N1 C2 C3 -129.6(5)
C1 N1 C2 Fe1 -38.2(7)
C4 Fe1 C2 C6 81.4(3)
C5 Fe1 C2 C6 37.9(3)
C11 Fe1 C2 C6 -56.4(5)
C13 Fe1 C2 C6 -138.5(3)
C10 Fe1 C2 C6 136(2)
C9 Fe1 C2 C6 -179.3(3)
C12 Fe1 C2 C6 -94.7(3)
C3 Fe1 C2 C6 120.2(5)
C4 Fe1 C2 N1 -155.5(6)
C5 Fe1 C2 N1 161.0(6)
C11 Fe1 C2 N1 66.7(7)
C6 Fe1 C2 N1 123.1(6)
C13 Fe1 C2 N1 -15.4(5)
C10 Fe1 C2 N1 -101(2)
C9 Fe1 C2 N1 -56.2(6)
C12 Fe1 C2 N1 28.4(6)
C3 Fe1 C2 N1 -116.7(6)
C4 Fe1 C2 C3 -38.8(3)
C5 Fe1 C2 C3 -82.4(4)
C11 Fe1 C2 C3 -176.7(4)
C6 Fe1 C2 C3 -120.2(5)
C13 Fe1 C2 C3 101.2(3)
C10 Fe1 C2 C3 16(2)
C9 Fe1 C2 C3 60.4(4)
C12 Fe1 C2 C3 145.1(3)
C6 C2 C3 C4 1.5(6)
N1 C2 C3 C4 -172.4(4)
Fe1 C2 C3 C4 59.2(3)
C6 C2 C3 C7 -175.1(4)
N1 C2 C3 C7 11.0(8)
Fe1 C2 C3 C7 -117.4(5)
C6 C2 C3 Fe1 -57.7(3)
N1 C2 C3 Fe1 128.4(5)
C4 Fe1 C3 C2 117.9(5)
C5 Fe1 C3 C2 80.7(4)
C11 Fe1 C3 C2 164.1(19)
C6 Fe1 C3 C2 36.6(3)
C13 Fe1 C3 C2 -96.3(3)
C10 Fe1 C3 C2 -177.6(4)
C9 Fe1 C3 C2 -139.9(3)
C12 Fe1 C3 C2 -62.5(5)
C5 Fe1 C3 C4 -37.2(3)
C11 Fe1 C3 C4 46(2)
C6 Fe1 C3 C4 -81.3(3)
C13 Fe1 C3 C4 145.8(3)
C10 Fe1 C3 C4 64.5(4)
C9 Fe1 C3 C4 102.2(4)
C12 Fe1 C3 C4 179.6(4)
C2 Fe1 C3 C4 -117.9(5)
C4 Fe1 C3 C7 -121.3(6)
C5 Fe1 C3 C7 -158.5(5)
C11 Fe1 C3 C7 -75(2)
C6 Fe1 C3 C7 157.4(5)
C13 Fe1 C3 C7 24.5(5)
C10 Fe1 C3 C7 -56.8(6)
C9 Fe1 C3 C7 -19.1(5)
C12 Fe1 C3 C7 58.3(6)
C2 Fe1 C3 C7 120.8(6)
C2 C3 C4 C5 -1.0(6)
C7 C3 C4 C5 175.5(4)
Fe1 C3 C4 C5 59.6(3)
C2 C3 C4 Fe1 -60.7(3)
C7 C3 C4 Fe1 115.9(5)
C11 Fe1 C4 C5 67.3(5)
C6 Fe1 C4 C5 -38.2(3)
C13 Fe1 C4 C5 -178.4(3)
C10 Fe1 C4 C5 104.1(4)
C9 Fe1 C4 C5 147.0(3)
C12 Fe1 C4 C5 63(2)
C3 Fe1 C4 C5 -119.5(5)
C2 Fe1 C4 C5 -81.3(3)
C5 Fe1 C4 C3 119.5(5)
C11 Fe1 C4 C3 -173.1(3)
C6 Fe1 C4 C3 81.3(3)
C13 Fe1 C4 C3 -58.9(5)
C10 Fe1 C4 C3 -136.3(3)
C9 Fe1 C4 C3 -93.5(3)
C12 Fe1 C4 C3 -178(2)
C2 Fe1 C4 C3 38.3(3)
C3 C4 C5 C6 0.2(5)
Fe1 C4 C5 C6 60.1(3)
C3 C4 C5 Fe1 -59.9(3)
C11 Fe1 C5 C4 -134.8(3)
C6 Fe1 C5 C4 118.7(4)
C13 Fe1 C5 C4 164(3)
C10 Fe1 C5 C4 -91.5(4)
C9 Fe1 C5 C4 -54.9(5)
C12 Fe1 C5 C4 -172.3(3)
C3 Fe1 C5 C4 38.0(3)
C2 Fe1 C5 C4 81.8(3)
C4 Fe1 C5 C6 -118.7(4)
C11 Fe1 C5 C6 106.5(3)
C13 Fe1 C5 C6 45(4)
C10 Fe1 C5 C6 149.9(3)
C9 Fe1 C5 C6 -173.6(3)
C12 Fe1 C5 C6 69.0(4)
C3 Fe1 C5 C6 -80.7(3)
C2 Fe1 C5 C6 -36.9(3)
N1 C2 C6 C5 172.1(4)
C3 C2 C6 C5 -1.4(6)
Fe1 C2 C6 C5 -59.1(3)
N1 C2 C6 Fe1 -128.8(5)
C3 C2 C6 Fe1 57.7(3)
C4 C5 C6 C2 0.8(5)
Fe1 C5 C6 C2 60.7(3)
C4 C5 C6 Fe1 -59.9(3)
C4 Fe1 C6 C2 -81.8(3)
C5 Fe1 C6 C2 -119.6(4)
C11 Fe1 C6 C2 148.7(3)
C13 Fe1 C6 C2 64.0(4)
C10 Fe1 C6 C2 -172.5(4)
C9 Fe1 C6 C2 6(3)
C12 Fe1 C6 C2 104.5(3)
C3 Fe1 C6 C2 -37.3(3)
C4 Fe1 C6 C5 37.7(3)
C11 Fe1 C6 C5 -91.7(4)
C13 Fe1 C6 C5 -176.5(3)
C10 Fe1 C6 C5 -52.9(5)
C9 Fe1 C6 C5 125(3)
C12 Fe1 C6 C5 -136.0(3)
C3 Fe1 C6 C5 82.3(3)
C2 Fe1 C6 C5 119.6(4)
C2 C3 C7 C8 -172.7(5)
C4 C3 C7 C8 11.4(8)
Fe1 C3 C7 C8 98.2(6)
C4 Fe1 C9 C10 -92.7(4)
C5 Fe1 C9 C10 -58.0(5)
C11 Fe1 C9 C10 37.3(4)
C6 Fe1 C9 C10 -178(2)
C13 Fe1 C9 C10 118.7(5)
C12 Fe1 C9 C10 80.9(4)
C3 Fe1 C9 C10 -136.6(3)
C2 Fe1 C9 C10 -173.2(3)
C4 Fe1 C9 C13 148.5(3)
C5 Fe1 C9 C13 -176.7(4)
C11 Fe1 C9 C13 -81.4(4)
C6 Fe1 C9 C13 63(3)
C10 Fe1 C9 C13 -118.7(5)
C12 Fe1 C9 C13 -37.8(3)
C3 Fe1 C9 C13 104.7(3)
C2 Fe1 C9 C13 68.1(4)
C13 C9 C10 C11 0.1(6)
Fe1 C9 C10 C11 -59.4(4)
C13 C9 C10 Fe1 59.5(3)
C4 Fe1 C10 C11 -138.0(4)
C5 Fe1 C10 C11 -95.2(4)
C6 Fe1 C10 C11 -60.7(6)
C13 Fe1 C10 C11 81.3(4)
C9 Fe1 C10 C11 119.5(5)
C12 Fe1 C10 C11 37.8(4)
C3 Fe1 C10 C11 -176.7(4)
C2 Fe1 C10 C11 169.1(19)
C4 Fe1 C10 C9 102.5(4)
C5 Fe1 C10 C9 145.3(3)
C11 Fe1 C10 C9 -119.5(5)
C6 Fe1 C10 C9 179.8(4)
C13 Fe1 C10 C9 -38.3(3)
C12 Fe1 C10 C9 -81.8(3)
C3 Fe1 C10 C9 63.8(4)
C2 Fe1 C10 C9 50(2)
C9 C10 C11 C12 -0.6(7)
Fe1 C10 C11 C12 -60.0(4)
C9 C10 C11 Fe1 59.4(4)
C4 Fe1 C11 C10 61.9(5)
C5 Fe1 C11 C10 101.5(4)
C6 Fe1 C11 C10 145.7(4)
C13 Fe1 C11 C10 -81.7(4)
C9 Fe1 C11 C10 -37.4(4)
C12 Fe1 C11 C10 -118.8(6)
C3 Fe1 C11 C10 21(2)
C2 Fe1 C11 C10 -177.9(4)
C4 Fe1 C11 C12 -179.2(4)
C5 Fe1 C11 C12 -139.7(4)
C6 Fe1 C11 C12 -95.4(4)
C13 Fe1 C11 C12 37.1(3)
C10 Fe1 C11 C12 118.8(6)
C9 Fe1 C11 C12 81.4(4)
C3 Fe1 C11 C12 139.5(19)
C2 Fe1 C11 C12 -59.1(6)
C10 C11 C12 C13 0.9(7)
Fe1 C11 C12 C13 -59.1(4)
C10 C11 C12 Fe1 60.0(4)
C4 Fe1 C12 C13 125(2)
C5 Fe1 C12 C13 -177.9(3)
C11 Fe1 C12 C13 120.0(5)
C6 Fe1 C12 C13 -136.3(3)
C10 Fe1 C12 C13 82.2(4)
C9 Fe1 C12 C13 38.5(3)
C3 Fe1 C12 C13 -52.3(5)
C2 Fe1 C12 C13 -92.5(3)
C4 Fe1 C12 C11 5(2)
C5 Fe1 C12 C11 62.2(5)
C6 Fe1 C12 C11 103.7(4)
C13 Fe1 C12 C11 -120.0(5)
C10 Fe1 C12 C11 -37.7(4)
C9 Fe1 C12 C11 -81.5(4)
C3 Fe1 C12 C11 -172.3(4)
C2 Fe1 C12 C11 147.5(4)
C11 C12 C13 C9 -0.8(5)
Fe1 C12 C13 C9 -59.8(3)
C11 C12 C13 Fe1 59.0(4)
C10 C9 C13 C12 0.4(5)
Fe1 C9 C13 C12 60.1(3)
C10 C9 C13 Fe1 -59.7(4)
C4 Fe1 C13 C12 -172.0(4)
C5 Fe1 C13 C12 25(4)
C11 Fe1 C13 C12 -37.1(3)
C6 Fe1 C13 C12 68.0(4)
C10 Fe1 C13 C12 -80.6(4)
C9 Fe1 C13 C12 -118.3(4)
C3 Fe1 C13 C12 150.2(3)
C2 Fe1 C13 C12 106.1(3)
C4 Fe1 C13 C9 -53.6(5)
C5 Fe1 C13 C9 144(3)
C11 Fe1 C13 C9 81.2(4)
C6 Fe1 C13 C9 -173.7(3)
C10 Fe1 C13 C9 37.7(3)
C12 Fe1 C13 C9 118.3(4)
C3 Fe1 C13 C9 -91.5(3)
C2 Fe1 C13 C9 -135.5(3)
C1 N2 C14 C18 -128.5(5)
C1 N2 C14 C15 48.4(7)
C1 N2 C14 Fe2 139.4(4)
C25 Fe2 C14 N2 -36.5(5)
C16 Fe2 C14 N2 -158.5(5)
C24 Fe2 C14 N2 -72.9(7)
C15 Fe2 C14 N2 -119.3(6)
C17 Fe2 C14 N2 157.9(5)
C23 Fe2 C14 N2 80.1(10)
C21 Fe2 C14 N2 5.6(5)
C18 Fe2 C14 N2 120.2(5)
C22 Fe2 C14 N2 46.1(6)
C25 Fe2 C14 C18 -156.7(3)
C16 Fe2 C14 C18 81.4(3)
C24 Fe2 C14 C18 166.9(5)
C15 Fe2 C14 C18 120.5(4)
C17 Fe2 C14 C18 37.7(3)
C23 Fe2 C14 C18 -40.0(10)
C21 Fe2 C14 C18 -114.6(3)
C22 Fe2 C14 C18 -74.1(4)
C25 Fe2 C14 C15 82.8(4)
C16 Fe2 C14 C15 -39.2(3)
C24 Fe2 C14 C15 46.4(7)
C17 Fe2 C14 C15 -82.8(3)
C23 Fe2 C14 C15 -160.5(8)
C21 Fe2 C14 C15 124.9(3)
C18 Fe2 C14 C15 -120.5(4)
C22 Fe2 C14 C15 165.4(3)
N2 C14 C15 C16 -175.6(5)
C18 C14 C15 C16 1.8(6)
Fe2 C14 C15 C16 59.8(3)
N2 C14 C15 C19 4.8(8)
C18 C14 C15 C19 -177.8(5)
Fe2 C14 C15 C19 -119.8(5)
N2 C14 C15 Fe2 124.6(5)
C18 C14 C15 Fe2 -58.0(4)
C25 Fe2 C15 C14 -115.3(4)
C16 Fe2 C15 C14 117.4(4)
C24 Fe2 C15 C14 -157.9(4)
C17 Fe2 C15 C14 80.2(3)
C23 Fe2 C15 C14 168.3(6)
C21 Fe2 C15 C14 -76.5(4)
C18 Fe2 C15 C14 36.7(3)
C22 Fe2 C15 C14 -49.6(10)
C25 Fe2 C15 C16 127.3(4)
C24 Fe2 C15 C16 84.7(4)
C17 Fe2 C15 C16 -37.1(3)
C23 Fe2 C15 C16 51.0(7)
C21 Fe2 C15 C16 166.1(4)
C18 Fe2 C15 C16 -80.6(3)
C22 Fe2 C15 C16 -167.0(9)
C14 Fe2 C15 C16 -117.4(4)
C25 Fe2 C15 C19 7.0(5)
C16 Fe2 C15 C19 -120.3(5)
C24 Fe2 C15 C19 -35.6(5)
C17 Fe2 C15 C19 -157.5(5)
C23 Fe2 C15 C19 -69.4(7)
C21 Fe2 C15 C19 45.8(5)
C18 Fe2 C15 C19 159.0(4)
C22 Fe2 C15 C19 72.7(11)
C14 Fe2 C15 C19 122.3(5)
C14 C15 C16 C17 -1.0(6)
C19 C15 C16 C17 178.6(5)
Fe2 C15 C16 C17 59.7(4)
C14 C15 C16 Fe2 -60.7(3)
C19 C15 C16 Fe2 118.9(5)
C25 Fe2 C16 C17 167.5(4)
C24 Fe2 C16 C17 127.9(4)
C15 Fe2 C16 C17 -119.6(4)
C23 Fe2 C16 C17 83.8(4)
C21 Fe2 C16 C17 -166.9(9)
C18 Fe2 C16 C17 -37.3(3)
C22 Fe2 C16 C17 53.0(6)
C14 Fe2 C16 C17 -80.9(3)
C25 Fe2 C16 C15 -72.9(4)
C24 Fe2 C16 C15 -112.6(4)
C17 Fe2 C16 C15 119.6(4)
C23 Fe2 C16 C15 -156.6(4)
C21 Fe2 C16 C15 -47.3(11)
C18 Fe2 C16 C15 82.3(3)
C22 Fe2 C16 C15 172.6(5)
C14 Fe2 C16 C15 38.7(3)
C15 C16 C17 C18 -0.2(6)
Fe2 C16 C17 C18 59.1(4)
C15 C16 C17 Fe2 -59.3(4)
C25 Fe2 C17 C16 -41.3(11)
C24 Fe2 C17 C16 -71.2(5)
C15 Fe2 C17 C16 38.1(3)
C23 Fe2 C17 C16 -114.0(4)
C21 Fe2 C17 C16 172.3(5)
C18 Fe2 C17 C16 119.9(4)
C22 Fe2 C17 C16 -155.3(4)
C14 Fe2 C17 C16 82.2(3)
C25 Fe2 C17 C18 -161.1(9)
C16 Fe2 C17 C18 -119.9(4)
C24 Fe2 C17 C18 169.0(4)
C15 Fe2 C17 C18 -81.8(3)
C23 Fe2 C17 C18 126.2(4)
C21 Fe2 C17 C18 52.5(6)
C22 Fe2 C17 C18 84.9(4)
C14 Fe2 C17 C18 -37.7(3)
C16 C17 C18 C14 1.3(6)
Fe2 C17 C18 C14 60.1(4)
C16 C17 C18 Fe2 -58.8(4)
N2 C14 C18 C17 175.4(4)
C15 C14 C18 C17 -1.9(6)
Fe2 C14 C18 C17 -59.7(4)
N2 C14 C18 Fe2 -124.9(5)
C15 C14 C18 Fe2 57.7(4)
C25 Fe2 C18 C17 169.2(5)
C16 Fe2 C18 C17 37.2(3)
C24 Fe2 C18 C17 -36.8(11)
C15 Fe2 C18 C17 81.8(3)
C23 Fe2 C18 C17 -73.5(4)
C21 Fe2 C18 C17 -156.2(3)
C22 Fe2 C18 C17 -114.1(4)
C14 Fe2 C18 C17 119.1(4)
C25 Fe2 C18 C14 50.1(7)
C16 Fe2 C18 C14 -81.8(3)
C24 Fe2 C18 C14 -155.8(9)
C15 Fe2 C18 C14 -37.2(3)
C17 Fe2 C18 C14 -119.1(4)
C23 Fe2 C18 C14 167.4(3)
C21 Fe2 C18 C14 84.8(4)
C22 Fe2 C18 C14 126.8(3)
C14 C15 C19 C20 -156.0(5)
C16 C15 C19 C20 24.5(9)
Fe2 C15 C19 C20 113.0(6)
C16 Fe2 C21 C25 -32.7(12)
C24 Fe2 C21 C25 37.6(5)
C15 Fe2 C21 C25 -70.5(5)
C17 Fe2 C21 C25 166.9(5)
C23 Fe2 C21 C25 83.4(5)
C18 Fe2 C21 C25 -156.3(4)
C22 Fe2 C21 C25 120.2(7)
C14 Fe2 C21 C25 -113.1(4)
C25 Fe2 C21 C22 -120.2(7)
C16 Fe2 C21 C22 -152.8(8)
C24 Fe2 C21 C22 -82.6(5)
C15 Fe2 C21 C22 169.4(4)
C17 Fe2 C21 C22 46.7(8)
C23 Fe2 C21 C22 -36.7(5)
C18 Fe2 C21 C22 83.5(5)
C14 Fe2 C21 C22 126.8(4)
C25 C21 C22 C23 -0.2(8)
Fe2 C21 C22 C23 59.0(5)
C25 C21 C22 Fe2 -59.2(5)
C25 Fe2 C22 C23 -83.4(5)
C16 Fe2 C22 C23 44.8(8)
C24 Fe2 C22 C23 -39.6(5)
C15 Fe2 C22 C23 -154.4(9)
C17 Fe2 C22 C23 81.6(5)
C21 Fe2 C22 C23 -120.0(7)
C18 Fe2 C22 C23 124.8(5)
C14 Fe2 C22 C23 166.2(4)
C25 Fe2 C22 C21 36.6(4)
C16 Fe2 C22 C21 164.9(5)
C24 Fe2 C22 C21 80.4(5)
C15 Fe2 C22 C21 -34.3(12)
C17 Fe2 C22 C21 -158.4(4)
C23 Fe2 C22 C21 120.0(7)
C18 Fe2 C22 C21 -115.1(4)
C14 Fe2 C22 C21 -73.8(5)
C21 C22 C23 C24 0.4(7)
Fe2 C22 C23 C24 59.4(4)
C21 C22 C23 Fe2 -59.0(5)
C25 Fe2 C23 C22 79.5(4)
C16 Fe2 C23 C22 -158.6(4)
C24 Fe2 C23 C22 118.0(6)
C15 Fe2 C23 C22 165.4(5)
C17 Fe2 C23 C22 -116.0(4)
C21 Fe2 C23 C22 36.8(4)
C18 Fe2 C23 C22 -75.2(5)
C14 Fe2 C23 C22 -43.8(11)
C25 Fe2 C23 C24 -38.5(4)
C16 Fe2 C23 C24 83.4(5)
C15 Fe2 C23 C24 47.4(8)
C17 Fe2 C23 C24 126.0(4)
C21 Fe2 C23 C24 -81.2(5)
C18 Fe2 C23 C24 166.8(4)
C22 Fe2 C23 C24 -118.0(6)
C14 Fe2 C23 C24 -161.8(8)
C22 C23 C24 C25 -0.4(7)
Fe2 C23 C24 C25 60.4(5)
C22 C23 C24 Fe2 -60.8(4)
C16 Fe2 C24 C25 128.6(4)
C15 Fe2 C24 C25 85.1(4)
C17 Fe2 C24 C25 168.5(4)
C23 Fe2 C24 C25 -116.7(6)
C21 Fe2 C24 C25 -36.7(4)
C18 Fe2 C24 C25 -162.4(8)
C22 Fe2 C24 C25 -79.5(5)
C14 Fe2 C24 C25 52.7(7)
C25 Fe2 C24 C23 116.7(6)
C16 Fe2 C24 C23 -114.7(4)
C15 Fe2 C24 C23 -158.2(4)
C17 Fe2 C24 C23 -74.8(5)
C21 Fe2 C24 C23 80.0(4)
C18 Fe2 C24 C23 -45.7(11)
C22 Fe2 C24 C23 37.2(4)
C14 Fe2 C24 C23 169.4(5)
C22 C21 C25 C24 0.0(8)
Fe2 C21 C25 C24 -59.9(5)
C22 C21 C25 Fe2 59.9(5)
C23 C24 C25 C21 0.3(7)
Fe2 C24 C25 C21 60.5(5)
C23 C24 C25 Fe2 -60.2(4)
C16 Fe2 C25 C21 169.9(4)
C24 Fe2 C25 C21 -119.6(6)
C15 Fe2 C25 C21 128.3(4)
C17 Fe2 C25 C21 -157.5(8)
C23 Fe2 C25 C21 -79.5(5)
C18 Fe2 C25 C21 50.4(7)
C22 Fe2 C25 C21 -36.8(4)
C14 Fe2 C25 C21 85.3(4)
C16 Fe2 C25 C24 -70.5(5)
C15 Fe2 C25 C24 -112.0(5)
C17 Fe2 C25 C24 -37.9(12)
C23 Fe2 C25 C24 40.1(5)
C21 Fe2 C25 C24 119.6(6)
C18 Fe2 C25 C24 170.1(5)
C22 Fe2 C25 C24 82.9(5)
C14 Fe2 C25 C24 -155.0(4)
C27 N3 C26 N4 -179.0(5)
C39 N4 C26 N3 -175.5(5)
C26 N3 C27 C31 98.3(6)
C26 N3 C27 C28 -91.2(6)
C26 N3 C27 Fe3 5.6(8)
C35 Fe3 C27 N3 -104(3)
C36 Fe3 C27 N3 66.3(9)
C29 Fe3 C27 N3 -160.4(6)
C37 Fe3 C27 N3 24.8(7)
C31 Fe3 C27 N3 118.6(7)
C30 Fe3 C27 N3 156.2(6)
C34 Fe3 C27 N3 -56.8(7)
C38 Fe3 C27 N3 -18.7(6)
C28 Fe3 C27 N3 -122.3(7)
C35 Fe3 C27 C31 137(3)
C36 Fe3 C27 C31 -52.2(7)
C29 Fe3 C27 C31 81.0(3)
C37 Fe3 C27 C31 -93.8(5)
C30 Fe3 C27 C31 37.6(3)
C34 Fe3 C27 C31 -175.4(5)
C38 Fe3 C27 C31 -137.3(4)
C28 Fe3 C27 C31 119.1(4)
C35 Fe3 C27 C28 18(3)
C36 Fe3 C27 C28 -171.3(6)
C29 Fe3 C27 C28 -38.1(3)
C37 Fe3 C27 C28 147.1(4)
C31 Fe3 C27 C28 -119.1(4)
C30 Fe3 C27 C28 -81.4(3)
C34 Fe3 C27 C28 65.5(5)
C38 Fe3 C27 C28 103.6(4)
N3 C27 C28 C29 -172.2(5)
C31 C27 C28 C29 -0.3(6)
Fe3 C27 C28 C29 57.7(4)
N3 C27 C28 C32 6.9(8)
C31 C27 C28 C32 178.8(5)
Fe3 C27 C28 C32 -123.3(5)
N3 C27 C28 Fe3 130.2(5)
C31 C27 C28 Fe3 -58.0(4)
C35 Fe3 C28 C27 -177.5(5)
C36 Fe3 C28 C27 142(2)
C29 Fe3 C28 C27 119.3(4)
C37 Fe3 C28 C27 -59.6(6)
C31 Fe3 C28 C27 37.8(3)
C30 Fe3 C28 C27 81.8(3)
C34 Fe3 C28 C27 -138.8(4)
C38 Fe3 C28 C27 -97.0(4)
C35 Fe3 C28 C29 63.2(6)
C36 Fe3 C28 C29 23(2)
C37 Fe3 C28 C29 -178.9(5)
C31 Fe3 C28 C29 -81.5(3)
C30 Fe3 C28 C29 -37.5(3)
C34 Fe3 C28 C29 101.9(4)
C38 Fe3 C28 C29 143.7(4)
C27 Fe3 C28 C29 -119.3(4)
C35 Fe3 C28 C32 -55.8(7)
C36 Fe3 C28 C32 -96(2)
C29 Fe3 C28 C32 -119.1(6)
C37 Fe3 C28 C32 62.0(7)
C31 Fe3 C28 C32 159.4(5)
C30 Fe3 C28 C32 -156.5(5)
C34 Fe3 C28 C32 -17.2(6)
C38 Fe3 C28 C32 24.6(6)
C27 Fe3 C28 C32 121.6(6)
C27 C28 C29 C30 1.5(6)
C32 C28 C29 C30 -177.6(5)
Fe3 C28 C29 C30 60.7(4)
C27 C28 C29 Fe3 -59.2(3)
C32 C28 C29 Fe3 121.8(5)
C35 Fe3 C29 C30 103.5(5)
C36 Fe3 C29 C30 65.2(6)
C37 Fe3 C29 C30 56(2)
C31 Fe3 C29 C30 -37.8(3)
C34 Fe3 C29 C30 143.9(5)
C38 Fe3 C29 C30 175.5(4)
C28 Fe3 C29 C30 -118.9(5)
C27 Fe3 C29 C30 -81.6(3)
C35 Fe3 C29 C28 -137.6(5)
C36 Fe3 C29 C28 -175.8(5)
C37 Fe3 C29 C28 175(2)
C31 Fe3 C29 C28 81.1(3)
C30 Fe3 C29 C28 118.9(5)
C34 Fe3 C29 C28 -97.2(5)
C38 Fe3 C29 C28 -65.6(5)
C27 Fe3 C29 C28 37.3(3)
C28 C29 C30 C31 -2.1(6)
Fe3 C29 C30 C31 59.0(4)
C28 C29 C30 Fe3 -61.1(4)
C35 Fe3 C30 C29 -92.0(6)
C36 Fe3 C30 C29 -134.4(6)
C37 Fe3 C30 C29 -171.9(5)
C31 Fe3 C30 C29 119.3(5)
C34 Fe3 C30 C29 -61.6(6)
C38 Fe3 C30 C29 -152(3)
C28 Fe3 C30 C29 38.3(3)
C27 Fe3 C30 C29 81.8(3)
C35 Fe3 C30 C31 148.7(5)
C36 Fe3 C30 C31 106.3(6)
C29 Fe3 C30 C31 -119.3(5)
C37 Fe3 C30 C31 68.8(5)
C34 Fe3 C30 C31 179.1(5)
C38 Fe3 C30 C31 88(3)
C28 Fe3 C30 C31 -81.0(3)
C27 Fe3 C30 C31 -37.5(3)
C29 C30 C31 C27 1.9(6)
Fe3 C30 C31 C27 60.9(4)
C29 C30 C31 Fe3 -58.9(4)
N3 C27 C31 C30 171.1(4)
C28 C27 C31 C30 -1.0(6)
Fe3 C27 C31 C30 -59.9(4)
N3 C27 C31 Fe3 -129.0(5)
C28 C27 C31 Fe3 58.9(3)
C35 Fe3 C31 C30 -53.9(7)
C36 Fe3 C31 C30 -89.7(6)
C29 Fe3 C31 C30 37.4(3)
C37 Fe3 C31 C30 -135.3(5)
C34 Fe3 C31 C30 -171(6)
C38 Fe3 C31 C30 -171.4(4)
C28 Fe3 C31 C30 81.9(3)
C27 Fe3 C31 C30 119.4(5)
C35 Fe3 C31 C27 -173.3(6)
C36 Fe3 C31 C27 150.9(6)
C29 Fe3 C31 C27 -82.1(3)
C37 Fe3 C31 C27 105.3(5)
C30 Fe3 C31 C27 -119.4(5)
C34 Fe3 C31 C27 70(6)
C38 Fe3 C31 C27 69.1(5)
C28 Fe3 C31 C27 -37.6(3)
C27 C28 C32 C33 -172.4(6)
C29 C28 C32 C33 6.4(9)
Fe3 C28 C32 C33 95.0(7)
C36 Fe3 C34 C35 38.2(7)
C29 Fe3 C34 C35 -88.1(8)
C37 Fe3 C34 C35 84.4(8)
C31 Fe3 C34 C35 121(6)
C30 Fe3 C34 C35 -49.4(9)
C38 Fe3 C34 C35 121.4(9)
C28 Fe3 C34 C35 -133.3(7)
C27 Fe3 C34 C35 -173.0(7)
C35 Fe3 C34 C38 -121.4(9)
C36 Fe3 C34 C38 -83.2(6)
C29 Fe3 C34 C38 150.5(5)
C37 Fe3 C34 C38 -37.0(5)
C31 Fe3 C34 C38 -1(6)
C30 Fe3 C34 C38 -170.8(5)
C28 Fe3 C34 C38 105.4(5)
C27 Fe3 C34 C38 65.6(7)
C38 C34 C35 C36 -0.7(11)
Fe3 C34 C35 C36 -60.5(6)
C38 C34 C35 Fe3 59.8(6)
C36 Fe3 C35 C34 -119.0(10)
C29 Fe3 C35 C34 107.2(6)
C37 Fe3 C35 C34 -78.2(7)
C31 Fe3 C35 C34 -175.2(5)
C30 Fe3 C35 C34 150.0(6)
C38 Fe3 C35 C34 -35.4(6)
C28 Fe3 C35 C34 69.0(8)
C27 Fe3 C35 C34 53(3)
C29 Fe3 C35 C36 -133.8(7)
C37 Fe3 C35 C36 40.7(6)
C31 Fe3 C35 C36 -56.3(9)
C30 Fe3 C35 C36 -91.0(7)
C34 Fe3 C35 C36 119.0(10)
C38 Fe3 C35 C36 83.6(6)
C28 Fe3 C35 C36 -172.0(6)
C27 Fe3 C35 C36 172(3)
C34 C35 C36 C37 0.9(10)
Fe3 C35 C36 C37 -60.8(5)
C34 C35 C36 Fe3 61.8(6)
C29 Fe3 C36 C35 66.2(7)
C37 Fe3 C36 C35 -115.5(7)
C31 Fe3 C36 C35 147.3(6)
C30 Fe3 C36 C35 104.1(6)
C34 Fe3 C36 C35 -36.2(6)
C38 Fe3 C36 C35 -77.7(6)
C28 Fe3 C36 C35 46(2)
C27 Fe3 C36 C35 -178.5(5)
C35 Fe3 C36 C37 115.5(7)
C29 Fe3 C36 C37 -178.4(5)
C31 Fe3 C36 C37 -97.2(5)
C30 Fe3 C36 C37 -140.4(5)
C34 Fe3 C36 C37 79.2(5)
C38 Fe3 C36 C37 37.7(5)
C28 Fe3 C36 C37 161.6(18)
C27 Fe3 C36 C37 -63.0(7)
C35 C36 C37 C38 -0.8(8)
Fe3 C36 C37 C38 -62.0(4)
C35 C36 C37 Fe3 61.3(6)
C35 Fe3 C37 C38 77.6(6)
C36 Fe3 C37 C38 116.6(7)
C29 Fe3 C37 C38 127(2)
C31 Fe3 C37 C38 -142.0(5)
C30 Fe3 C37 C38 177.0(4)
C34 Fe3 C37 C38 35.9(5)
C28 Fe3 C37 C38 -58.9(7)
C27 Fe3 C37 C38 -97.5(5)
C35 Fe3 C37 C36 -39.0(5)
C29 Fe3 C37 C36 10(3)
C31 Fe3 C37 C36 101.4(6)
C30 Fe3 C37 C36 60.4(7)
C34 Fe3 C37 C36 -80.7(6)
C38 Fe3 C37 C36 -116.6(7)
C28 Fe3 C37 C36 -175.5(6)
C27 Fe3 C37 C36 145.9(6)
C35 C34 C38 C37 0.2(9)
Fe3 C34 C38 C37 59.2(5)
C35 C34 C38 Fe3 -59.0(6)
C36 C37 C38 C34 0.3(7)
Fe3 C37 C38 C34 -60.1(5)
C36 C37 C38 Fe3 60.4(5)
C35 Fe3 C38 C34 35.5(7)
C36 Fe3 C38 C34 79.5(7)
C29 Fe3 C38 C34 -50.7(7)
C37 Fe3 C38 C34 119.9(8)
C31 Fe3 C38 C34 179.9(5)
C30 Fe3 C38 C34 98(3)
C28 Fe3 C38 C34 -93.0(6)
C27 Fe3 C38 C34 -138.1(6)
C35 Fe3 C38 C37 -84.4(6)
C36 Fe3 C38 C37 -40.4(6)
C29 Fe3 C38 C37 -170.6(5)
C31 Fe3 C38 C37 60.1(7)
C30 Fe3 C38 C37 -22(3)
C34 Fe3 C38 C37 -119.9(8)
C28 Fe3 C38 C37 147.1(5)
C27 Fe3 C38 C37 102.1(5)
C26 N4 C39 C43 -46.9(8)
C26 N4 C39 C40 124.7(6)
C26 N4 C39 Fe4 -141.9(5)
C47 Fe4 C39 C43 -76.1(4)
C41 Fe4 C39 C43 82.5(4)
C40 Fe4 C39 C43 121.4(5)
C48 Fe4 C39 C43 -38.9(9)
C46 Fe4 C39 C43 -118.5(4)
C42 Fe4 C39 C43 39.1(4)
C50 Fe4 C39 C43 -161.4(4)
C49 Fe4 C39 C43 161.3(6)
C47 Fe4 C39 C40 162.4(3)
C41 Fe4 C39 C40 -39.0(3)
C48 Fe4 C39 C40 -160.4(7)
C46 Fe4 C39 C40 120.0(3)
C42 Fe4 C39 C40 -82.3(4)
C50 Fe4 C39 C40 77.2(4)
C49 Fe4 C39 C40 39.9(7)
C43 Fe4 C39 C40 -121.4(5)
C47 Fe4 C39 N4 43.3(6)
C41 Fe4 C39 N4 -158.1(6)
C40 Fe4 C39 N4 -119.1(6)
C48 Fe4 C39 N4 80.5(9)
C46 Fe4 C39 N4 0.9(6)
C42 Fe4 C39 N4 158.6(6)
C50 Fe4 C39 N4 -41.9(6)
C49 Fe4 C39 N4 -79.3(8)
C43 Fe4 C39 N4 119.5(6)
C43 C39 C40 C41 0.3(7)
N4 C39 C40 C41 -172.3(5)
Fe4 C39 C40 C41 60.0(4)
C43 C39 C40 C44 -178.2(5)
N4 C39 C40 C44 9.2(9)
Fe4 C39 C40 C44 -118.5(6)
C43 C39 C40 Fe4 -59.7(4)
N4 C39 C40 Fe4 127.7(5)
C47 Fe4 C40 C39 -50.4(8)
C41 Fe4 C40 C39 117.3(5)
C48 Fe4 C40 C39 165.6(5)
C46 Fe4 C40 C39 -81.1(4)
C42 Fe4 C40 C39 80.6(4)
C50 Fe4 C40 C39 -121.5(3)
C49 Fe4 C40 C39 -163.5(3)
C43 Fe4 C40 C39 36.3(3)
C47 Fe4 C40 C41 -167.7(7)
C39 Fe4 C40 C41 -117.3(5)
C48 Fe4 C40 C41 48.3(7)
C46 Fe4 C40 C41 161.7(4)
C42 Fe4 C40 C41 -36.7(4)
C50 Fe4 C40 C41 121.2(4)
C49 Fe4 C40 C41 79.3(4)
C43 Fe4 C40 C41 -81.0(4)
C47 Fe4 C40 C44 68.5(9)
C39 Fe4 C40 C44 118.9(6)
C41 Fe4 C40 C44 -123.8(6)
C48 Fe4 C40 C44 -75.5(7)
C46 Fe4 C40 C44 37.9(6)
C42 Fe4 C40 C44 -160.5(6)
C50 Fe4 C40 C44 -2.6(5)
C49 Fe4 C40 C44 -44.5(5)
C43 Fe4 C40 C44 155.2(5)
C39 C40 C41 C42 -0.3(7)
C44 C40 C41 C42 178.2(6)
Fe4 C40 C41 C42 59.7(4)
C39 C40 C41 Fe4 -60.0(4)
C44 C40 C41 Fe4 118.5(6)
C47 Fe4 C41 C42 49.9(8)
C39 Fe4 C41 C42 -81.4(4)
C40 Fe4 C41 C42 -120.2(5)
C48 Fe4 C41 C42 80.9(4)
C46 Fe4 C41 C42 -170.4(7)
C50 Fe4 C41 C42 162.2(4)
C49 Fe4 C41 C42 121.6(4)
C43 Fe4 C41 C42 -37.8(3)
C47 Fe4 C41 C40 170.1(6)
C39 Fe4 C41 C40 38.8(3)
C48 Fe4 C41 C40 -158.9(4)
C46 Fe4 C41 C40 -50.2(9)
C42 Fe4 C41 C40 120.2(5)
C50 Fe4 C41 C40 -77.6(4)
C49 Fe4 C41 C40 -118.2(4)
C43 Fe4 C41 C40 82.4(4)
C40 C41 C42 C43 0.2(7)
Fe4 C41 C42 C43 59.3(4)
C40 C41 C42 Fe4 -59.1(4)
C47 Fe4 C42 C41 -159.0(3)
C39 Fe4 C42 C41 81.5(4)
C40 Fe4 C42 C41 37.5(3)
C48 Fe4 C42 C41 -116.8(4)
C46 Fe4 C42 C41 171.0(6)
C50 Fe4 C42 C41 -44.8(8)
C49 Fe4 C42 C41 -75.9(4)
C43 Fe4 C42 C41 119.9(5)
C47 Fe4 C42 C43 81.0(4)
C39 Fe4 C42 C43 -38.4(4)
C41 Fe4 C42 C43 -119.9(5)
C40 Fe4 C42 C43 -82.4(4)
C48 Fe4 C42 C43 123.2(4)
C46 Fe4 C42 C43 51.0(8)
C50 Fe4 C42 C43 -164.7(6)
C49 Fe4 C42 C43 164.2(4)
C40 C39 C43 C42 -0.2(6)
N4 C39 C43 C42 172.4(5)
Fe4 C39 C43 C42 -59.1(4)
C40 C39 C43 Fe4 58.9(4)
N4 C39 C43 Fe4 -128.4(5)
C41 C42 C43 C39 0.0(6)
Fe4 C42 C43 C39 58.9(4)
C41 C42 C43 Fe4 -58.9(4)
C47 Fe4 C43 C39 123.9(4)
C41 Fe4 C43 C39 -80.6(4)
C40 Fe4 C43 C39 -36.6(3)
C48 Fe4 C43 C39 166.4(3)
C46 Fe4 C43 C39 82.1(4)
C42 Fe4 C43 C39 -117.4(5)
C50 Fe4 C43 C39 47.3(9)
C49 Fe4 C43 C39 -159.2(7)
C47 Fe4 C43 C42 -118.7(4)
C39 Fe4 C43 C42 117.4(5)
C41 Fe4 C43 C42 36.8(4)
C40 Fe4 C43 C42 80.8(4)
C48 Fe4 C43 C42 -76.2(5)
C46 Fe4 C43 C42 -160.6(4)
C50 Fe4 C43 C42 164.7(7)
C49 Fe4 C43 C42 -41.8(9)
C39 C40 C44 C45 -165.7(7)
C41 C40 C44 C45 16.1(11)
Fe4 C40 C44 C45 106.6(8)
C39 Fe4 C46 C47 122.0(4)
C41 Fe4 C46 C47 -156.7(7)
C40 Fe4 C46 C47 165.5(3)
C48 Fe4 C46 C47 -38.9(4)
C42 Fe4 C46 C47 40.7(8)
C50 Fe4 C46 C47 -120.0(6)
C49 Fe4 C46 C47 -82.1(4)
C43 Fe4 C46 C47 78.8(4)
C47 Fe4 C46 C50 120.0(6)
C39 Fe4 C46 C50 -118.0(4)
C41 Fe4 C46 C50 -36.7(9)
C40 Fe4 C46 C50 -74.6(5)
C48 Fe4 C46 C50 81.1(4)
C42 Fe4 C46 C50 160.7(6)
C49 Fe4 C46 C50 37.9(4)
C43 Fe4 C46 C50 -161.2(4)
C50 C46 C47 C48 1.5(7)
Fe4 C46 C47 C48 60.9(4)
C50 C46 C47 Fe4 -59.4(5)
C39 Fe4 C47 C46 -79.0(4)
C41 Fe4 C47 C46 160.3(6)
C40 Fe4 C47 C46 -40.6(9)
C48 Fe4 C47 C46 117.5(5)
C42 Fe4 C47 C46 -164.0(4)
C50 Fe4 C47 C46 37.0(4)
C49 Fe4 C47 C46 80.7(4)
C43 Fe4 C47 C46 -120.6(4)
C39 Fe4 C47 C48 163.5(3)
C41 Fe4 C47 C48 42.7(8)
C40 Fe4 C47 C48 -158.1(7)
C46 Fe4 C47 C48 -117.5(5)
C42 Fe4 C47 C48 78.5(4)
C50 Fe4 C47 C48 -80.5(4)
C49 Fe4 C47 C48 -36.8(4)
C43 Fe4 C47 C48 121.9(4)
C46 C47 C48 C49 -1.4(7)
Fe4 C47 C48 C49 59.8(4)
C46 C47 C48 Fe4 -61.2(4)
C47 Fe4 C48 C49 -119.6(5)
C39 Fe4 C48 C49 -168.1(6)
C41 Fe4 C48 C49 78.4(4)
C40 Fe4 C48 C49 43.8(7)
C46 Fe4 C48 C49 -81.4(4)
C42 Fe4 C48 C49 120.1(4)
C50 Fe4 C48 C49 -37.9(4)
C43 Fe4 C48 C49 162.2(4)
C39 Fe4 C48 C47 -48.5(9)
C41 Fe4 C48 C47 -162.0(4)
C40 Fe4 C48 C47 163.4(5)
C46 Fe4 C48 C47 38.2(4)
C42 Fe4 C48 C47 -120.3(4)
C50 Fe4 C48 C47 81.7(4)
C49 Fe4 C48 C47 119.6(5)
C43 Fe4 C48 C47 -78.2(4)
C47 C48 C49 C50 0.7(7)
Fe4 C48 C49 C50 59.5(5)
C47 C48 C49 Fe4 -58.8(4)
C47 Fe4 C49 C48 37.8(4)
C39 Fe4 C49 C48 170.4(5)
C41 Fe4 C49 C48 -118.4(4)
C40 Fe4 C49 C48 -160.5(4)
C46 Fe4 C49 C48 81.3(4)
C42 Fe4 C49 C48 -77.9(5)
C50 Fe4 C49 C48 118.9(6)
C43 Fe4 C49 C48 -46.6(9)
C47 Fe4 C49 C50 -81.1(4)
C39 Fe4 C49 C50 51.5(8)
C41 Fe4 C49 C50 122.7(4)
C40 Fe4 C49 C50 80.6(4)
C48 Fe4 C49 C50 -118.9(6)
C46 Fe4 C49 C50 -37.6(4)
C42 Fe4 C49 C50 163.2(4)
C43 Fe4 C49 C50 -165.5(7)
C47 C46 C50 C49 -1.0(8)
Fe4 C46 C50 C49 -59.9(5)
C47 C46 C50 Fe4 58.8(4)
C48 C49 C50 C46 0.2(8)
Fe4 C49 C50 C46 59.7(5)
C48 C49 C50 Fe4 -59.5(4)
C47 Fe4 C50 C46 -37.1(4)
C39 Fe4 C50 C46 82.2(4)
C41 Fe4 C50 C46 166.1(4)
C40 Fe4 C50 C46 124.0(4)
C48 Fe4 C50 C46 -81.5(4)
C42 Fe4 C50 C46 -161.1(6)
C49 Fe4 C50 C46 -118.8(6)
C43 Fe4 C50 C46 47.4(9)
C47 Fe4 C50 C49 81.7(4)
C39 Fe4 C50 C49 -159.0(4)
C41 Fe4 C50 C49 -75.1(5)
C40 Fe4 C50 C49 -117.2(4)
C48 Fe4 C50 C49 37.3(4)
C46 Fe4 C50 C49 118.8(6)
C42 Fe4 C50 C49 -42.3(9)
C43 Fe4 C50 C49 166.2(7)
